data_7233544
loop_
_publ_author_name
'Ran Tao'
'Juan Qiao'
'Guoliang Zhang'
'Lian Duan'
'Chao Chen'
'Liduo Wang'
'Yong Qiu'

_publ_section_title
;
 High-efficiency near-infrared organic light-emitting devices based on an
 iridium complex with negligible efficiency roll-off
;
_journal_name_full 'Journal of Materials Chemistry C'
_journal_page_first 6446
_journal_page_last 6454
_journal_paper_doi 10.1039/C3TC30866A
_journal_volume 1
_journal_year 2012
_chemical_formula_moiety 'C43 H33 Ir N4 O2, 2(C H2 Cl2)'
_chemical_formula_sum 'C45 H37 Cl4 Ir N4 O2'
_chemical_formula_weight 999.79
_space_group_IT_number 15
_space_group_name_Hall '-C 2yc'
_space_group_name_H-M_alt 'C 1 2/c 1'
_symmetry_cell_setting monoclinic
_symmetry_space_group_name_Hall '-C 2yc'
_symmetry_space_group_name_H-M 'C 1 2/c 1'
_atom_sites_solution_hydrogens geom
_atom_sites_solution_primary direct
_atom_sites_solution_secondary difmap
_cell_angle_alpha 90.00
_cell_angle_beta 101.130(2)
_cell_angle_gamma 90.00
_cell_formula_units_Z 4
_cell_length_a 25.083(5)
_cell_length_b 9.7633(17)
_cell_length_c 16.902(3)
_cell_measurement_reflns_used 8117
_cell_measurement_temperature 153(2)
_cell_measurement_theta_max 28.0
_cell_measurement_theta_min 1.6
_cell_volume 4061.3(13)
_computing_cell_refinement 'CrystalClear (Rigaku Inc., 2008)'
_computing_data_collection 'CrystalClear (Rigaku Inc., 2008)'
_computing_data_reduction 'CrystalClear (Rigaku Inc., 2008)'
_computing_molecular_graphics 'SHELXTL (Bruker, 1997)'
_computing_publication_material 'SHELXTL (Bruker, 1997)'
_computing_structure_refinement 'SHELXL-97 (Sheldrick, 1997)'
_computing_structure_solution 'SHELXS-97 (Sheldrick, 1990)'
_diffrn_ambient_temperature 153(2)
_diffrn_detector_area_resol_mean 28.5714
_diffrn_measured_fraction_theta_full 0.992
_diffrn_measured_fraction_theta_max 0.992
_diffrn_measurement_device_type 'Rigaku Saturn724+'
_diffrn_measurement_method '\w scans'
_diffrn_radiation_monochromator graphite
_diffrn_radiation_source 'Rotating Anode'
_diffrn_radiation_type MoK\a
_diffrn_radiation_wavelength 0.71073
_diffrn_reflns_av_R_equivalents 0.0445
_diffrn_reflns_av_sigmaI/netI 0.0467
_diffrn_reflns_limit_h_max 33
_diffrn_reflns_limit_h_min -32
_diffrn_reflns_limit_k_max 12
_diffrn_reflns_limit_k_min -12
_diffrn_reflns_limit_l_max 21
_diffrn_reflns_limit_l_min -22
_diffrn_reflns_number 12750
_diffrn_reflns_theta_full 28.00
_diffrn_reflns_theta_max 28.00
_diffrn_reflns_theta_min 2.68
_diffrn_standards_decay_% 0
_diffrn_standards_number 0
_exptl_absorpt_coefficient_mu 3.595
_exptl_absorpt_correction_T_max 1.0000
_exptl_absorpt_correction_T_min 0.6817
_exptl_absorpt_correction_type multi-scan
_exptl_absorpt_process_details 'DATABS (Rigaku)'
_exptl_crystal_colour black
_exptl_crystal_density_diffrn 1.635
_exptl_crystal_density_meas ?
_exptl_crystal_density_method 'not measured'
_exptl_crystal_description block
_exptl_crystal_F_000 1984
_exptl_crystal_size_max 0.48
_exptl_crystal_size_mid 0.37
_exptl_crystal_size_min 0.19
_refine_diff_density_max 2.304
_refine_diff_density_min -1.755
_refine_diff_density_rms 0.173
_refine_ls_extinction_coef 0.00107(17)
_refine_ls_extinction_expression Fc^*^=kFc[1+0.001xFc^2^\l^3^/sin(2\q)]^-1/4^
_refine_ls_extinction_method SHELXL
_refine_ls_goodness_of_fit_ref 1.408
_refine_ls_hydrogen_treatment constr
_refine_ls_matrix_type full
_refine_ls_number_parameters 257
_refine_ls_number_reflns 4856
_refine_ls_number_restraints 3
_refine_ls_restrained_S_all 1.410
_refine_ls_R_factor_all 0.0459
_refine_ls_R_factor_gt 0.0448
_refine_ls_shift/su_max 0.014
_refine_ls_shift/su_mean 0.000
_refine_ls_structure_factor_coef Fsqd
_refine_ls_weighting_details 'calc w=1/[\s^2^(Fo^2^)+(0.0500P)^2^+5.0000P] where P=(Fo^2^+2Fc^2^)/3'
_refine_ls_weighting_scheme calc
_refine_ls_wR_factor_gt 0.1157
_refine_ls_wR_factor_ref 0.1165
_reflns_number_gt 4736
_reflns_number_total 4856
_reflns_threshold_expression I>2sigma(I)
_cod_data_source_file J-Mater-Chem-C-2013-1-6446.cif
_cod_data_source_block pro5-3
_cod_depositor_comments
;
The following automatic conversions were performed:

data item '_exptl_absorpt_correction_type' value 'Multi-scan' was
changed to 'multi-scan' in accordance with the built-in table derived
from the CIF Core dictionary named 'cif_core.dic' version 2.4.5 last
updated on 2014-11-21.

data item '_symmetry_cell_setting' value 'Monoclinic' was changed to
'monoclinic' in accordance with the built-in table derived from the
CIF Core dictionary named 'cif_core.dic' version 2.4.5 last updated
on 2014-11-21.

data item '_exptl_crystal_density_meas' value 'none' was changed to
'?' -- the value is perceived as not measured.

Automatic conversion script
Id: cif_fix_values 6909 2019-04-08 15:41:33Z antanas 
;
_cod_original_cell_volume 4061.2(13)
_cod_original_sg_symbol_H-M C2/c
_cod_database_code 7233544

loop_
_symmetry_equiv_pos_as_xyz
'x, y, z'
'-x, y, -z+1/2'
'x+1/2, y+1/2, z'
'-x+1/2, y+1/2, -z+1/2'
'-x, -y, -z'
'x, -y, z-1/2'
'-x+1/2, -y+1/2, -z'
'x+1/2, -y+1/2, z-1/2'

loop_
_atom_site_label
_atom_site_type_symbol
_atom_site_fract_x
_atom_site_fract_y
_atom_site_fract_z
_atom_site_U_iso_or_equiv
_atom_site_adp_type
_atom_site_occupancy
_atom_site_symmetry_multiplicity
_atom_site_calc_flag
_atom_site_refinement_flags
_atom_site_disorder_assembly
_atom_site_disorder_group
Ir1 Ir 0.5000 0.43179(2) 0.2500 0.01941(12) Uani 1 2 d S . .
Cl1 Cl 0.64865(17) 1.0059(4) 0.4835(3) 0.1328(13) Uani 1 1 d D . .
Cl2 Cl 0.6679(4) 0.8120(8) 0.3675(3) 0.313(6) Uani 1 1 d D . .
O1 O 0.51517(14) 0.2683(3) 0.1692(2) 0.0266(7) Uani 1 1 d . . .
N1 N 0.43073(17) 0.4450(4) 0.1616(2) 0.0222(8) Uani 1 1 d . . .
N2 N 0.34291(19) 0.4666(6) 0.0303(3) 0.0377(10) Uani 1 1 d . . .
C1 C 0.5000 0.0759(7) 0.2500 0.041(2) Uani 1 2 d S . .
H1 H 0.5000 -0.0194 0.2500 0.050 Uiso 1 2 calc SR . .
C2 C 0.5107(2) 0.1415(5) 0.1810(3) 0.0359(12) Uani 1 1 d . . .
C3 C 0.5191(4) 0.0509(6) 0.1117(4) 0.055(2) Uani 1 1 d . . .
H3A H 0.5120 0.1026 0.0624 0.082 Uiso 1 1 calc R . .
H3B H 0.4947 -0.0257 0.1072 0.082 Uiso 1 1 calc R . .
H3C H 0.5559 0.0184 0.1214 0.082 Uiso 1 1 calc R . .
C4 C 0.38206(19) 0.3793(5) 0.1638(3) 0.0267(9) Uani 1 1 d . . .
C5 C 0.3750(2) 0.3039(5) 0.2306(3) 0.0318(10) Uani 1 1 d . . .
H5 H 0.4025 0.3014 0.2762 0.038 Uiso 1 1 calc R . .
C6 C 0.3264(2) 0.2309(6) 0.2298(3) 0.0380(12) Uani 1 1 d . . .
C7 C 0.3193(3) 0.1481(8) 0.2961(4) 0.0530(16) Uani 1 1 d . . .
H7 H 0.3469 0.1430 0.3415 0.064 Uiso 1 1 calc R . .
C8 C 0.2723(3) 0.0759(7) 0.2939(6) 0.062(2) Uani 1 1 d . . .
H8 H 0.2681 0.0225 0.3378 0.074 Uiso 1 1 calc R . .
C9 C 0.2303(3) 0.0819(8) 0.2253(6) 0.065(2) Uani 1 1 d . . .
H9 H 0.1987 0.0321 0.2244 0.079 Uiso 1 1 calc R . .
C10 C 0.2353(2) 0.1586(8) 0.1609(4) 0.0537(17) Uani 1 1 d . . .
H10 H 0.2072 0.1610 0.1161 0.064 Uiso 1 1 calc R . .
C11 C 0.2835(2) 0.2361(6) 0.1612(4) 0.0404(13) Uani 1 1 d . . .
C12 C 0.2904(2) 0.3182(7) 0.0970(4) 0.0426(14) Uani 1 1 d . . .
H12 H 0.2618 0.3273 0.0531 0.051 Uiso 1 1 calc R . .
C13 C 0.3391(2) 0.3879(6) 0.0965(3) 0.0332(11) Uani 1 1 d . . .
C14 C 0.3886(2) 0.5308(6) 0.0299(3) 0.0324(11) Uani 1 1 d . . .
C15 C 0.43527(19) 0.5188(5) 0.0964(3) 0.0250(9) Uani 1 1 d . . .
C16 C 0.3887(3) 0.6174(7) -0.0434(3) 0.0467(14) Uani 1 1 d . . .
H16A H 0.4148 0.5819 -0.0728 0.070 Uiso 1 1 calc R . .
H16B H 0.3981 0.7099 -0.0271 0.070 Uiso 1 1 calc R . .
H16C H 0.3532 0.6159 -0.0771 0.070 Uiso 1 1 calc R . .
C17 C 0.4882(2) 0.5872(5) 0.1026(3) 0.0238(9) Uani 1 1 d . . .
C18 C 0.5225(2) 0.5706(4) 0.1783(3) 0.0219(10) Uani 1 1 d . . .
C19 C 0.5718(2) 0.6412(5) 0.1928(3) 0.0289(10) Uani 1 1 d . . .
H19 H 0.5941 0.6354 0.2435 0.035 Uiso 1 1 calc R . .
C20 C 0.5885(2) 0.7195(5) 0.1339(3) 0.0349(11) Uani 1 1 d . . .
H20 H 0.6211 0.7679 0.1453 0.042 Uiso 1 1 calc R . .
C21 C 0.5558(2) 0.7249(5) 0.0568(3) 0.0340(11) Uani 1 1 d . . .
H21 H 0.5680 0.7715 0.0157 0.041 Uiso 1 1 calc R . .
C22 C 0.5060(2) 0.6622(5) 0.0414(3) 0.0309(10) Uani 1 1 d . . .
H22 H 0.4840 0.6691 -0.0095 0.037 Uiso 1 1 calc R . .
C23 C 0.6932(6) 0.895(2) 0.4525(10) 0.41(3) Uani 1 1 d D . .
H23A H 0.7252 0.9453 0.4450 0.494 Uiso 1 1 calc R . .
H23B H 0.7048 0.8278 0.4949 0.494 Uiso 1 1 calc R . .

loop_
_atom_site_aniso_label
_atom_site_aniso_U_11
_atom_site_aniso_U_22
_atom_site_aniso_U_33
_atom_site_aniso_U_23
_atom_site_aniso_U_13
_atom_site_aniso_U_12
Ir1 0.01792(15) 0.02331(16) 0.01712(16) 0.000 0.00373(10) 0.000
Cl1 0.149(3) 0.104(2) 0.171(3) 0.020(2) 0.094(3) 0.010(2)
Cl2 0.581(16) 0.231(7) 0.156(4) -0.101(5) 0.144(7) -0.228(9)
O1 0.0321(18) 0.0264(17) 0.0206(16) -0.0018(13) 0.0034(14) 0.0037(13)
N1 0.0196(19) 0.031(2) 0.0157(19) -0.0026(13) 0.0021(15) 0.0024(13)
N2 0.027(2) 0.057(3) 0.028(2) -0.005(2) 0.0002(18) 0.012(2)
C1 0.058(6) 0.031(4) 0.033(5) 0.000 0.003(4) 0.000
C2 0.046(3) 0.033(3) 0.027(2) -0.006(2) 0.002(2) 0.010(2)
C3 0.092(6) 0.034(3) 0.038(4) -0.008(2) 0.014(4) 0.016(3)
C4 0.020(2) 0.032(2) 0.028(2) -0.0080(19) 0.0044(18) 0.0025(17)
C5 0.024(2) 0.042(3) 0.028(2) -0.006(2) 0.0002(19) -0.007(2)
C6 0.029(3) 0.047(3) 0.038(3) -0.006(2) 0.007(2) -0.008(2)
C7 0.036(3) 0.073(4) 0.051(4) 0.001(3) 0.009(3) -0.024(3)
C8 0.048(4) 0.073(5) 0.068(5) 0.001(3) 0.019(4) -0.031(3)
C9 0.035(4) 0.088(6) 0.076(6) -0.015(4) 0.019(4) -0.036(3)
C10 0.026(3) 0.073(4) 0.061(4) -0.019(4) 0.004(3) -0.012(3)
C11 0.027(3) 0.055(3) 0.039(3) -0.020(3) 0.005(2) -0.006(2)
C12 0.018(2) 0.067(4) 0.040(3) -0.012(3) -0.002(2) -0.003(2)
C13 0.019(2) 0.051(3) 0.029(3) -0.014(2) 0.0031(19) 0.001(2)
C14 0.031(3) 0.042(3) 0.023(2) -0.004(2) 0.001(2) 0.012(2)
C15 0.026(2) 0.028(2) 0.021(2) -0.0008(18) 0.0026(17) 0.0073(18)
C16 0.045(3) 0.065(4) 0.026(3) 0.009(3) -0.004(2) 0.013(3)
C17 0.029(2) 0.026(2) 0.017(2) 0.0008(16) 0.0065(19) 0.0052(17)
C18 0.023(2) 0.024(2) 0.021(2) 0.0000(15) 0.0088(19) 0.0029(15)
C19 0.029(2) 0.029(2) 0.030(2) 0.0043(19) 0.008(2) -0.0003(18)
C20 0.034(3) 0.034(3) 0.040(3) 0.007(2) 0.014(2) -0.002(2)
C21 0.043(3) 0.029(2) 0.035(3) 0.008(2) 0.020(2) 0.005(2)
C22 0.041(3) 0.028(2) 0.025(2) 0.0048(19) 0.011(2) 0.008(2)
C23 0.66(7) 0.25(3) 0.47(5) -0.23(3) 0.46(5) -0.27(4)

loop_
_atom_type_symbol
_atom_type_description
_atom_type_scat_dispersion_real
_atom_type_scat_dispersion_imag
_atom_type_scat_source
C C 0.0033 0.0016 'International Tables Vol C Tables 4.2.6.8 and 6.1.1.4'
H H 0.0000 0.0000 'International Tables Vol C Tables 4.2.6.8 and 6.1.1.4'
N N 0.0061 0.0033 'International Tables Vol C Tables 4.2.6.8 and 6.1.1.4'
O O 0.0106 0.0060 'International Tables Vol C Tables 4.2.6.8 and 6.1.1.4'
Cl Cl 0.1484 0.1585 'International Tables Vol C Tables 4.2.6.8 and 6.1.1.4'
Ir Ir -1.4442 7.9887 'International Tables Vol C Tables 4.2.6.8 and 6.1.1.4'

loop_
_geom_angle_atom_site_label_1
_geom_angle_atom_site_label_2
_geom_angle_atom_site_label_3
_geom_angle
_geom_angle_site_symmetry_1
_geom_angle_site_symmetry_3
C18 Ir1 C18 93.1(3) . 2_655
C18 Ir1 N1 95.80(19) . 2_655
C18 Ir1 N1 79.23(19) 2_655 2_655
C18 Ir1 N1 79.23(19) . .
C18 Ir1 N1 95.80(19) 2_655 .
N1 Ir1 N1 172.8(2) 2_655 .
C18 Ir1 O1 90.74(17) . .
C18 Ir1 O1 173.20(16) 2_655 .
N1 Ir1 O1 105.94(14) 2_655 .
N1 Ir1 O1 79.43(14) . .
C18 Ir1 O1 173.20(16) . 2_655
C18 Ir1 O1 90.74(17) 2_655 2_655
N1 Ir1 O1 79.43(14) 2_655 2_655
N1 Ir1 O1 105.95(14) . 2_655
O1 Ir1 O1 85.98(18) . 2_655
C2 O1 Ir1 125.9(3) . .
C15 N1 C4 119.1(4) . .
C15 N1 Ir1 115.8(3) . .
C4 N1 Ir1 125.0(3) . .
C14 N2 C13 118.1(5) . .
C2 C1 C2 125.6(7) . 2_655
C2 C1 H1 117.2 . .
C2 C1 H1 117.2 2_655 .
O1 C2 C1 128.1(5) . .
O1 C2 C3 114.9(5) . .
C1 C2 C3 117.0(5) . .
C2 C3 H3A 109.5 . .
C2 C3 H3B 109.5 . .
H3A C3 H3B 109.5 . .
C2 C3 H3C 109.5 . .
H3A C3 H3C 109.5 . .
H3B C3 H3C 109.5 . .
N1 C4 C5 121.3(4) . .
N1 C4 C13 119.4(5) . .
C5 C4 C13 119.3(5) . .
C4 C5 C6 120.5(5) . .
C4 C5 H5 119.8 . .
C6 C5 H5 119.8 . .
C5 C6 C7 121.4(5) . .
C5 C6 C11 120.4(5) . .
C7 C6 C11 118.2(5) . .
C8 C7 C6 120.7(7) . .
C8 C7 H7 119.6 . .
C6 C7 H7 119.6 . .
C7 C8 C9 120.2(8) . .
C7 C8 H8 119.9 . .
C9 C8 H8 119.9 . .
C10 C9 C8 121.2(6) . .
C10 C9 H9 119.4 . .
C8 C9 H9 119.4 . .
C9 C10 C11 120.2(6) . .
C9 C10 H10 119.9 . .
C11 C10 H10 119.9 . .
C12 C11 C6 118.1(5) . .
C12 C11 C10 122.5(6) . .
C6 C11 C10 119.4(6) . .
C11 C12 C13 121.8(5) . .
C11 C12 H12 119.1 . .
C13 C12 H12 119.1 . .
N2 C13 C12 118.3(5) . .
N2 C13 C4 121.8(5) . .
C12 C13 C4 119.8(5) . .
N2 C14 C15 122.0(5) . .
N2 C14 C16 114.5(5) . .
C15 C14 C16 123.5(5) . .
N1 C15 C14 119.5(5) . .
N1 C15 C17 113.9(4) . .
C14 C15 C17 126.5(5) . .
C14 C16 H16A 109.5 . .
C14 C16 H16B 109.5 . .
H16A C16 H16B 109.5 . .
C14 C16 H16C 109.5 . .
H16A C16 H16C 109.5 . .
H16B C16 H16C 109.5 . .
C18 C17 C22 120.2(5) . .
C18 C17 C15 113.4(4) . .
C22 C17 C15 126.5(5) . .
C19 C18 C17 117.9(4) . .
C19 C18 Ir1 125.5(4) . .
C17 C18 Ir1 116.1(4) . .
C20 C19 C18 121.9(5) . .
C20 C19 H19 119.0 . .
C18 C19 H19 119.0 . .
C19 C20 C21 119.0(5) . .
C19 C20 H20 120.5 . .
C21 C20 H20 120.5 . .
C22 C21 C20 120.7(5) . .
C22 C21 H21 119.7 . .
C20 C21 H21 119.7 . .
C21 C22 C17 119.9(5) . .
C21 C22 H22 120.0 . .
C17 C22 H22 120.0 . .
Cl2 C23 Cl1 114.1(9) . .
Cl2 C23 H23A 108.7 . .
Cl1 C23 H23A 108.7 . .
Cl2 C23 H23B 108.7 . .
Cl1 C23 H23B 108.7 . .
H23A C23 H23B 107.6 . .

loop_
_geom_bond_atom_site_label_1
_geom_bond_atom_site_label_2
_geom_bond_distance
_geom_bond_site_symmetry_2
Ir1 C18 1.971(5) .
Ir1 C18 1.971(5) 2_655
Ir1 N1 2.065(4) 2_655
Ir1 N1 2.066(4) .
Ir1 O1 2.182(3) .
Ir1 O1 2.182(3) 2_655
Cl1 C23 1.713(10) .
Cl2 C23 1.665(10) .
O1 C2 1.262(6) .
N1 C15 1.339(6) .
N1 C4 1.386(6) .
N2 C14 1.308(8) .
N2 C13 1.376(8) .
C1 C2 1.402(6) .
C1 C2 1.402(6) 2_655
C1 H1 0.9300 .
C2 C3 1.515(8) .
C3 H3A 0.9600 .
C3 H3B 0.9600 .
C3 H3C 0.9600 .
C4 C5 1.388(7) .
C4 C13 1.410(7) .
C5 C6 1.409(7) .
C5 H5 0.9300 .
C6 C7 1.420(9) .
C6 C11 1.423(8) .
C7 C8 1.367(9) .
C7 H7 0.9300 .
C8 C9 1.409(13) .
C8 H8 0.9300 .
C9 C10 1.346(11) .
C9 H9 0.9300 .
C10 C11 1.426(8) .
C10 H10 0.9300 .
C11 C12 1.386(9) .
C12 C13 1.401(7) .
C12 H12 0.9300 .
C14 C15 1.463(7) .
C14 C16 1.499(8) .
C15 C17 1.471(7) .
C16 H16A 0.9600 .
C16 H16B 0.9600 .
C16 H16C 0.9600 .
C17 C18 1.408(7) .
C17 C22 1.409(7) .
C18 C19 1.396(7) .
C19 C20 1.383(7) .
C19 H19 0.9300 .
C20 C21 1.400(8) .
C20 H20 0.9300 .
C21 C22 1.370(8) .
C21 H21 0.9300 .
C22 H22 0.9300 .
C23 H23A 0.9700 .
C23 H23B 0.9700 .
